data_2105296
loop_
_publ_author_name
'Lamberts, Kevin'
'Englert, Ulli'

_publ_section_title
;
 Structures from Mn<i>X</i>~2~ and proline: isomorphous racemic compounds
 and a series of chiral non-isomorphous chain polymers
;
_journal_coeditor_code GP5056
_journal_issue 6
_journal_name_full 'Acta Crystallographica Section B'
_journal_page_first 610
_journal_page_last 618
_journal_paper_doi 10.1107/S0108768112043996
_journal_volume 68
_journal_year 2012
_chemical_formula_moiety 'C10 H22 Br2 Mn N2 O6'
_chemical_formula_sum 'C10 H22 Br2 Mn N2 O6'
_chemical_formula_weight 481.06
_chemical_name_systematic
;
 ?
;
_space_group_IT_number 14
_symmetry_cell_setting monoclinic
_symmetry_space_group_name_Hall '-P 2ybc'
_symmetry_space_group_name_H-M 'P 1 21/c 1'
_atom_sites_solution_hydrogens geom
_atom_sites_solution_primary direct
_atom_sites_solution_secondary difmap
_audit_creation_method SHELXL-97
_cell_angle_alpha 90.00
_cell_angle_beta 106.904(2)
_cell_angle_gamma 90.00
_cell_formula_units_Z 2
_cell_length_a 9.3156(12)
_cell_length_b 9.1319(12)
_cell_length_c 10.0593(13)
_cell_measurement_reflns_used 1326
_cell_measurement_temperature 100(2)
_cell_measurement_theta_max 22.44
_cell_measurement_theta_min 3.08
_cell_volume 818.76(18)
_computing_structure_refinement 'SHELXL-97 (Sheldrick, 1997)'
_computing_structure_solution 'SHELXS-97 (Sheldrick, 1990)'
_diffrn_ambient_temperature 100(2)
_diffrn_measured_fraction_theta_full 0.999
_diffrn_measured_fraction_theta_max 0.933
_diffrn_measurement_device_type 'Bruker D8 goniometer with SMART APEX CCD detector'
_diffrn_measurement_method 'omega scans'
_diffrn_radiation_monochromator 'multi layer optics'
_diffrn_radiation_source microsource
_diffrn_radiation_type MoK\a
_diffrn_radiation_wavelength 0.71073
_diffrn_reflns_av_R_equivalents 0.0656
_diffrn_reflns_av_sigmaI/netI 0.0529
_diffrn_reflns_limit_h_max 13
_diffrn_reflns_limit_h_min -13
_diffrn_reflns_limit_k_max 12
_diffrn_reflns_limit_k_min -12
_diffrn_reflns_limit_l_max 13
_diffrn_reflns_limit_l_min -13
_diffrn_reflns_number 12113
_diffrn_reflns_theta_full 25.00
_diffrn_reflns_theta_max 30.93
_diffrn_reflns_theta_min 3.08
_exptl_absorpt_coefficient_mu 5.712
_exptl_absorpt_correction_T_max 0.8037
_exptl_absorpt_correction_T_min 0.5019
_exptl_absorpt_correction_type multi-scan
_exptl_absorpt_process_details SADABS
_exptl_crystal_colour colorless
_exptl_crystal_density_diffrn 1.951
_exptl_crystal_density_method 'not measured'
_exptl_crystal_description block
_exptl_crystal_F_000 478
_exptl_crystal_size_max 0.14
_exptl_crystal_size_mid 0.08
_exptl_crystal_size_min 0.04
_refine_diff_density_max 0.901
_refine_diff_density_min -0.660
_refine_ls_extinction_method none
_refine_ls_goodness_of_fit_ref 1.049
_refine_ls_hydrogen_treatment mixed
_refine_ls_matrix_type full
_refine_ls_number_parameters 111
_refine_ls_number_reflns 2421
_refine_ls_number_restraints 3
_refine_ls_restrained_S_all 1.048
_refine_ls_R_factor_all 0.0605
_refine_ls_R_factor_gt 0.0456
_refine_ls_shift/su_max 0.000
_refine_ls_shift/su_mean 0.000
_refine_ls_structure_factor_coef Fsqd
_refine_ls_weighting_details 'calc w=1/[\s^2^(Fo^2^)+(0.0200P)^2^+3.0000P] where P=(Fo^2^+2Fc^2^)/3'
_refine_ls_weighting_scheme calc
_refine_ls_wR_factor_gt 0.0829
_refine_ls_wR_factor_ref 0.0884
_reflns_number_gt 1997
_reflns_number_total 2421
_reflns_threshold_expression >2sigma(I)
_cod_data_source_file gp5056.cif
_cod_data_source_block 2b
_cod_original_sg_symbol_H-M 'P 21/c'
_cod_database_code 2105296
_cod_database_fobs_code 2105296

loop_
_symmetry_equiv_pos_as_xyz
'x, y, z'
'-x, y+1/2, -z+1/2'
'-x, -y, -z'
'x, -y-1/2, z-1/2'

loop_
_atom_site_type_symbol
_atom_site_label
_atom_site_fract_x
_atom_site_fract_y
_atom_site_fract_z
_atom_site_U_iso_or_equiv
_atom_site_adp_type
_atom_site_calc_flag
_atom_site_refinement_flags
_atom_site_occupancy
_atom_site_symmetry_multiplicity
Mn Mn1 0.0000 0.5000 0.5000 0.01456(17) Uani d S 1 2
Br Br1 0.21256(4) 0.31959(4) 0.44867(4) 0.01881(11) Uani d . 1 1
O O3 0.0633(4) 0.4400(3) 0.7173(3) 0.0217(6) Uani d D 1 1
H H1O 0.103(5) 0.371(5) 0.757(5) 0.031(14) Uiso d D 1 1
H H2O 0.090(7) 0.502(6) 0.771(6) 0.07(2) Uiso d D 1 1
O O1 0.1559(3) 0.6797(3) 0.5675(3) 0.0198(6) Uani d . 1 1
O O2 0.1237(4) 0.8344(3) 0.3892(3) 0.0260(7) Uani d . 1 1
C C1 0.1613(4) 0.8040(4) 0.5158(4) 0.0155(7) Uani d . 1 1
C C2 0.2273(4) 0.9295(4) 0.6141(4) 0.0167(7) Uani d . 1 1
H H2 0.1630 1.0186 0.5873 0.020 Uiso calc R 1 1
C C3 0.3882(5) 0.9634(5) 0.6109(4) 0.0251(9) Uani d . 1 1
H H3A 0.4298 0.8807 0.5702 0.030 Uiso calc R 1 1
H H3B 0.3903 1.0528 0.5558 0.030 Uiso calc R 1 1
C C4 0.4764(5) 0.9861(6) 0.7621(5) 0.0334(11) Uani d . 1 1
H H4A 0.5846 0.9666 0.7778 0.040 Uiso calc R 1 1
H H4B 0.4635 1.0869 0.7933 0.040 Uiso calc R 1 1
C C5 0.4064(5) 0.8742(5) 0.8356(4) 0.0277(9) Uani d . 1 1
H H5A 0.4422 0.7740 0.8248 0.033 Uiso calc R 1 1
H H5B 0.4284 0.8969 0.9357 0.033 Uiso calc R 1 1
N N1 0.2429(4) 0.8901(4) 0.7621(3) 0.0179(7) Uani d D 1 1
H H1A 0.212(5) 0.970(3) 0.802(4) 0.022 Uiso d D 1 1
H H1B 0.188(4) 0.810(3) 0.770(5) 0.022 Uiso d D 1 1

loop_
_atom_site_aniso_label
_atom_site_aniso_U_11
_atom_site_aniso_U_22
_atom_site_aniso_U_33
_atom_site_aniso_U_12
_atom_site_aniso_U_13
_atom_site_aniso_U_23
Mn1 0.0198(4) 0.0120(4) 0.0110(4) -0.0033(3) 0.0032(3) 0.0000(3)
Br1 0.0230(2) 0.01310(17) 0.01790(18) 0.00011(15) 0.00207(14) -0.00006(15)
O3 0.0352(18) 0.0120(13) 0.0140(14) 0.0007(12) 0.0010(12) 0.0013(11)
O1 0.0215(14) 0.0137(12) 0.0210(13) -0.0028(11) 0.0013(11) 0.0030(11)
O2 0.0458(19) 0.0175(14) 0.0130(13) 0.0022(13) 0.0061(12) 0.0017(11)
C1 0.0178(18) 0.0142(17) 0.0162(17) 0.0014(14) 0.0075(14) -0.0012(13)
C2 0.0192(19) 0.0165(17) 0.0142(17) -0.0008(14) 0.0047(14) 0.0002(14)
C3 0.025(2) 0.030(2) 0.022(2) -0.0077(18) 0.0110(17) 0.0015(17)
C4 0.024(2) 0.039(3) 0.036(3) -0.008(2) 0.0065(19) 0.004(2)
C5 0.025(2) 0.035(2) 0.021(2) -0.0010(19) 0.0021(17) 0.0088(18)
N1 0.0236(18) 0.0176(16) 0.0142(15) -0.0018(13) 0.0079(13) -0.0006(12)

loop_
_atom_type_symbol
_atom_type_description
_atom_type_scat_dispersion_real
_atom_type_scat_dispersion_imag
_atom_type_scat_source
C C 0.0033 0.0016 'International Tables Vol C Tables 4.2.6.8 and 6.1.1.4'
H H 0.0000 0.0000 'International Tables Vol C Tables 4.2.6.8 and 6.1.1.4'
N N 0.0061 0.0033 'International Tables Vol C Tables 4.2.6.8 and 6.1.1.4'
O O 0.0106 0.0060 'International Tables Vol C Tables 4.2.6.8 and 6.1.1.4'
Mn Mn 0.3368 0.7283 'International Tables Vol C Tables 4.2.6.8 and 6.1.1.4'
Br Br -0.2901 2.4595 'International Tables Vol C Tables 4.2.6.8 and 6.1.1.4'

loop_
_geom_angle_atom_site_label_1
_geom_angle_atom_site_label_2
_geom_angle_atom_site_label_3
_geom_angle_site_symmetry_1
_geom_angle_site_symmetry_3
_geom_angle
O3 Mn1 O3 . 3_566 180.0
O3 Mn1 O1 . 3_566 94.90(11)
O3 Mn1 O1 3_566 3_566 85.10(11)
O3 Mn1 O1 . . 85.09(11)
O3 Mn1 O1 3_566 . 94.90(11)
O1 Mn1 O1 3_566 . 180.0
O3 Mn1 Br1 . 3_566 87.79(8)
O3 Mn1 Br1 3_566 3_566 92.21(8)
O1 Mn1 Br1 3_566 3_566 93.40(8)
O1 Mn1 Br1 . 3_566 86.60(8)
O3 Mn1 Br1 . . 92.21(8)
O3 Mn1 Br1 3_566 . 87.79(8)
O1 Mn1 Br1 3_566 . 86.60(8)
O1 Mn1 Br1 . . 93.40(8)
Br1 Mn1 Br1 3_566 . 180.0
Mn1 O3 H1O . . 132(4)
Mn1 O3 H2O . . 117(5)
H1O O3 H2O . . 103(6)
C1 O1 Mn1 . . 131.2(2)
O2 C1 O1 . . 126.2(3)
O2 C1 C2 . . 115.8(3)
O1 C1 C2 . . 117.9(3)
N1 C2 C1 . . 111.7(3)
N1 C2 C3 . . 104.8(3)
C1 C2 C3 . . 110.5(3)
N1 C2 H2 . . 109.9
C1 C2 H2 . . 109.9
C3 C2 H2 . . 109.9
C4 C3 C2 . . 104.6(3)
C4 C3 H3A . . 110.8
C2 C3 H3A . . 110.8
C4 C3 H3B . . 110.8
C2 C3 H3B . . 110.8
H3A C3 H3B . . 108.9
C5 C4 C3 . . 102.2(4)
C5 C4 H4A . . 111.3
C3 C4 H4A . . 111.3
C5 C4 H4B . . 111.3
C3 C4 H4B . . 111.3
H4A C4 H4B . . 109.2
N1 C5 C4 . . 102.4(3)
N1 C5 H5A . . 111.3
C4 C5 H5A . . 111.3
N1 C5 H5B . . 111.3
C4 C5 H5B . . 111.3
H5A C5 H5B . . 109.2
C5 N1 C2 . . 107.8(3)
C5 N1 H1A . . 106(3)
C2 N1 H1A . . 107(3)
C5 N1 H1B . . 114(3)
C2 N1 H1B . . 113(3)
H1A N1 H1B . . 110(4)

loop_
_geom_bond_atom_site_label_1
_geom_bond_atom_site_label_2
_geom_bond_site_symmetry_2
_geom_bond_distance
Mn1 O3 . 2.162(3)
Mn1 O3 3_566 2.162(3)
Mn1 O1 3_566 2.166(3)
Mn1 O1 . 2.166(3)
Mn1 Br1 3_566 2.7379(5)
Mn1 Br1 . 2.7379(5)
O3 H1O . 0.78(4)
O3 H2O . 0.77(4)
O1 C1 . 1.255(4)
O2 C1 . 1.249(4)
C1 C2 . 1.522(5)
C2 N1 . 1.498(5)
C2 C3 . 1.540(5)
C2 H2 . 1.0000
C3 C4 . 1.519(6)
C3 H3A . 0.9900
C3 H3B . 0.9900
C4 C5 . 1.516(6)
C4 H4A . 0.9900
C4 H4B . 0.9900
C5 N1 . 1.494(5)
C5 H5A . 0.9900
C5 H5B . 0.9900
N1 H1A . 0.922(19)
N1 H1B . 0.913(19)
